data_8101169
loop_
_publ_author_name
'Pardo, Olivier'
'Tomas, Alain'
'Mazurier, Alain'
'Nguyen-Huy, Dung'
'Viossat, Bernard'

_publ_section_title
;
Crystal structure of bis(\m-chloro)bis[N,O-1-
isoquinolinecarboxylatodimethylformamidecopper(II)], 
C~26~H~26~Cl~2~Cu~2~N~4~O~6~
;
_journal_issue 1
_journal_name_full 'Zeitschrift f\"ur Kristallographie - New Crystal Structures'
_journal_page_first 111
_journal_page_last 112
_journal_volume 215
_journal_year 2000
_chemical_formula_sum 'C26 H26 Cl2 Cu2 N4 O6'
_chemical_formula_weight 688.48
_space_group_IT_number 2
_symmetry_cell_setting triclinic
_symmetry_space_group_name_Hall '-P 1'
_symmetry_space_group_name_H-M 'P -1'
_cell_angle_alpha 90.51(2)
_cell_angle_beta 105.72(2)
_cell_angle_gamma 112.44(2)
_cell_formula_units_Z 1
_cell_length_a 7.659(7)
_cell_length_b 9.178(8)
_cell_length_c 11.230(4)
_cell_measurement_temperature 293(2)
_cell_volume 696.7(9)
_diffrn_ambient_temperature 293(2)
_exptl_crystal_density_diffrn 1.641
_exptl_crystal_density_meas 1.70
_refine_ls_R_factor_obs 0.0658
_refine_ls_wR_factor_obs 0.1454
_cod_database_code 8101169

loop_
_symmetry_equiv_pos_as_xyz
'x, y, z'
'-x, -y, -z'

loop_
_atom_site_aniso_label
_atom_site_aniso_U_11
_atom_site_aniso_U_22
_atom_site_aniso_U_33
_atom_site_aniso_U_23
_atom_site_aniso_U_13
_atom_site_aniso_U_12
Cu 0.0533(5) 0.0484(5) 0.0429(5) 0.0122(3) 0.0197(4) 0.0281(4)
Cl 0.0543(10) 0.0487(10) 0.0519(10) 0.0084(8) 0.0229(8) 0.0152(8)
C1 0.048(4) 0.035(3) 0.033(3) -0.001(2) 0.008(3) 0.019(3)
N2 0.040(3) 0.037(3) 0.036(3) 0.004(2) 0.010(2) 0.019(2)
C3 0.046(4) 0.048(4) 0.053(4) 0.009(3) 0.017(3) 0.025(3)
C4 0.047(4) 0.049(4) 0.054(4) 0.008(3) 0.022(3) 0.025(3)
C5 0.050(4) 0.052(4) 0.044(4) 0.003(3) 0.018(3) 0.016(3)
C6 0.067(5) 0.066(5) 0.041(4) 0.013(4) 0.016(4) 0.026(4)
C7 0.066(5) 0.050(4) 0.055(4) 0.018(3) 0.017(4) 0.025(4)
C8 0.058(4) 0.052(4) 0.040(4) 0.003(3) 0.010(3) 0.023(4)
C9 0.046(4) 0.037(3) 0.032(3) 0.000(3) 0.007(3) 0.015(3)
C10 0.040(3) 0.037(3) 0.040(3) 0.003(3) 0.013(3) 0.010(3)
C11 0.043(4) 0.044(4) 0.044(4) 0.000(3) 0.006(3) 0.024(3)
O12 0.056(3) 0.063(3) 0.051(3) 0.019(2) 0.024(2) 0.039(2)
O13 0.072(3) 0.073(3) 0.077(4) 0.032(3) 0.037(3) 0.053(3)
O14 0.075(3) 0.056(3) 0.044(3) 0.018(2) 0.023(2) 0.044(3)
C15 0.054(4) 0.039(3) 0.046(4) 0.009(3) 0.019(3) 0.028(3)
N16 0.048(3) 0.040(3) 0.039(3) 0.005(2) 0.012(2) 0.022(3)
C17 0.072(5) 0.059(5) 0.056(4) 0.009(4) 0.012(4) 0.039(5)
C18 0.073(5) 0.054(4) 0.054(4) -0.001(4) 0.017(4) 0.039(4)

loop_
_atom_site_label
_atom_site_type_symbol
_atom_site_fract_x
_atom_site_fract_y
_atom_site_fract_z
_atom_site_U_iso_or_equiv
_atom_site_thermal_displace_type
_atom_site_occupancy
_atom_site_calc_flag
_atom_site_refinement_flags
_atom_site_disorder_group
Cu Cu 0.47592(12) 0.44332(10) 0.34296(7) 0.0445(3) Uani 1 d . .
Cl Cl 0.2640(3) 0.3374(2) 0.4574(2) 0.0517(5) Uani 1 d . .
C1 C 0.5734(9) 0.6376(7) 0.1575(5) 0.0384(14) Uani 1 d . .
N2 N 0.6307(7) 0.5351(6) 0.2241(4) 0.0367(11) Uani 1 d . .
C3 C 0.7790(10) 0.5004(8) 0.2053(6) 0.046(2) Uani 1 d D .
C4 C 0.8734(10) 0.5684(8) 0.1232(6) 0.047(2) Uani 1 d D .
C5 C 0.9089(10) 0.7462(8) -0.0422(6) 0.049(2) Uani 1 d D .
C6 C 0.8494(11) 0.8471(9) -0.1126(6) 0.058(2) Uani 1 d D .
C7 C 0.6991(12) 0.8886(9) -0.0917(7) 0.057(2) Uani 1 d . .
C8 C 0.6081(11) 0.8247(8) -0.0055(6) 0.050(2) Uani 1 d D .
C9 C 0.6615(9) 0.7130(7) 0.0678(5) 0.0397(14) Uani 1 d . .
C10 C 0.8178(9) 0.6749(7) 0.0485(6) 0.0402(14) Uani 1 d . .
C11 C 0.4066(9) 0.6633(8) 0.1937(6) 0.0433(15) Uani 1 d . .
O12 O 0.3399(7) 0.5747(6) 0.2709(4) 0.0498(11) Uani 1 d . .
O13 O 0.3492(8) 0.7637(6) 0.1495(5) 0.0635(14) Uani 1 d . .
O14 O 0.5950(7) 0.2876(5) 0.3750(4) 0.0517(12) Uani 1 d . .
C15 C 0.6708(10) 0.2561(7) 0.4795(6) 0.0423(15) Uani 1 d D .
N16 N 0.7399(8) 0.1460(6) 0.4934(5) 0.0414(12) Uani 1 d . .
C17 C 0.8323(13) 0.1149(10) 0.6169(8) 0.060(2) Uani 1 d D .
C18 C 0.7348(13) 0.0518(9) 0.3866(7) 0.057(2) Uani 1 d D .
H3 H 0.8190(105) 0.4337(71) 0.2566(55) 0.072(7) Uiso 1 d D .
H4 H 0.9716(77) 0.5322(79) 0.1150(68) 0.072(7) Uiso 1 d D .
H5 H 1.0071(81) 0.7032(80) -0.0512(67) 0.072(7) Uiso 1 d D .
H6 H 0.9165(94) 0.9084(73) -0.1849(48) 0.072(7) Uiso 1 d D .
H7 H 0.6424(114) 0.9486(90) -0.1326(70) 0.072(7) Uiso 1 d . .
H8 H 0.5165(84) 0.8569(85) 0.0207(64) 0.072(7) Uiso 1 d D .
H15A H 0.6856(107) 0.3304(69) 0.5574(41) 0.072(7) Uiso 1 d D .
H17A H 0.9605(35) 0.1309(88) 0.6270(73) 0.072(7) Uiso 1 d D .
H17B H 0.7573(94) 0.0024(28) 0.6233(69) 0.072(7) Uiso 1 d D .
H17C H 0.8107(106) 0.1864(74) 0.6895(48) 0.072(7) Uiso 1 d D .
H18A H 0.6743(100) -0.0704(15) 0.3822(68) 0.072(7) Uiso 1 d D .
H18B H 0.8467(49) 0.0654(91) 0.3828(73) 0.072(7) Uiso 1 d D .
H18C H 0.6681(95) 0.0741(86) 0.3034(31) 0.072(7) Uiso 1 d D .

loop_
_geom_bond_atom_site_label_1
_geom_bond_atom_site_label_2
_geom_bond_distance
_geom_bond_site_symmetry_2
_geom_bond_publ_flag
Cu O12 1.927(4) . ?
Cu O14 1.957(4) . ?
Cu N2 2.003(5) . ?
Cu Cl 2.275(2) . ?
Cu Cl 2.736(2) 2_666 ?
Cl Cu 2.736(2) 2_666 ?
C1 N2 1.336(7) . ?
C1 C9 1.405(8) . ?
C1 C11 1.537(9) . ?
N2 C3 1.356(8) . ?
C3 C4 1.338(9) . ?
C4 C10 1.407(9) . ?
C5 C6 1.353(10) . ?
C5 C10 1.415(9) . ?
C6 C7 1.416(10) . ?
C7 C8 1.353(10) . ?
C8 C9 1.432(9) . ?
C9 C10 1.435(9) . ?
C11 O13 1.220(7) . ?
C11 O12 1.269(8) . ?
O14 C15 1.250(7) . ?
C15 N16 1.301(7) . ?
N16 C17 1.461(9) . ?
N16 C18 1.455(8) . ?
